data_2100483
loop_
_publ_author_name
'Elizabeth A.Zhurova'
'Vladimir G. Tsirelson'
'Vladimir V. Zhurov'
'Adam I. Stash'
'A. Alan Pinkerton'

_publ_contact_author
;
A. Alan Pinkerton
;
_publ_contact_author_email apinker@uoft02.utoledo.edu
_publ_contact_author_fax 1-419-530-4033
_publ_contact_author_phone 1-419-530-4580
_publ_section_title
;
 Chemical bonding in pentaerythritol at very low temperature or at high
 pressure: an experimental and theoretical study
;
_journal_coeditor_code LB5001
_journal_date_accepted 2006-03-06
_journal_date_recd_electronic 2005-11-01
_journal_issue 3
_journal_name_full 'Acta Crystallographica Section B'
_journal_page_first 513
_journal_page_last 520
_journal_paper_category FA
_journal_paper_doi 10.1107/S0108768106008329
_journal_volume 62
_journal_year 2006
_chemical_formula_sum 'C5 H12 O4'
_chemical_formula_weight 135.15
_space_group_IT_number 82
_symmetry_cell_setting tetragonal
_symmetry_space_group_name_Hall 'I -4'
_symmetry_space_group_name_H-M 'I -4'
_atom_type_scat_source 'Koritsanszky et al, (2003)'
_cell_angle_alpha 90.000
_cell_angle_beta 90.000
_cell_angle_gamma 90.000
_cell_formula_units_Z 2
_cell_length_a 6.08670(10)
_cell_length_b 6.08670(10)
_cell_length_c 8.4958(4)
_cell_measurement_reflns_used 29440
_cell_measurement_temperature 15.0(10)
_cell_measurement_theta_max 70
_cell_measurement_theta_min 0
_cell_volume 314.752(17)
_computing_cell_refinement 'Otwinowski & Minor (1997)'
_computing_data_collection CrystalClear,(2005)
_computing_data_reduction 'Zhurov et al,(2005)'
_computing_molecular_graphics 'Koritsanszky et al, (2003)'
_computing_publication_material 'Koritsanszky et al, (2003)'
_computing_structure_refinement 'Koritsanszky et al, (2003)'
_computing_structure_solution 'Sheldrick (1997)'
_diffrn_measurement_device 'Rigaku R-axis Rapid diffractometer'
_diffrn_measurement_method w
_diffrn_radiation_type 'Mo K\a'
_diffrn_radiation_wavelength 0.71073
_diffrn_reflns_av_R_equivalents 0.0182
_diffrn_reflns_limit_h_max 16
_diffrn_reflns_limit_h_min 0
_diffrn_reflns_limit_k_max 16
_diffrn_reflns_limit_k_min 0
_diffrn_reflns_limit_l_max 22
_diffrn_reflns_limit_l_min -22
_diffrn_reflns_number 29440
_diffrn_reflns_theta_max 70.1
_diffrn_standards_decay_% 0
_diffrn_standards_interval_time 0
_diffrn_standards_number 0
_exptl_absorpt_coefficient_mu 0.124
_exptl_absorpt_correction_type none
_exptl_crystal_colour colorless
_exptl_crystal_density_diffrn 1.434
_exptl_crystal_description 'tetragonal bipyramid '
_exptl_crystal_size_max 0.30
_exptl_crystal_size_mid 0.30
_exptl_crystal_size_min 0.25
_refine_diff_density_max 0.057
_refine_diff_density_min -0.058
_refine_ls_extinction_coef 0.0
_refine_ls_extinction_method none
_refine_ls_goodness_of_fit_ref 1.508
_refine_ls_hydrogen_treatment refall
_refine_ls_number_parameters 125
_refine_ls_number_reflns 2378
_refine_ls_R_factor_gt 0.0118
_refine_ls_shift/su_max 0.0000
_refine_ls_structure_factor_coef Fsqd
_refine_ls_weighting_details w=1/[s^2^(Fsqd)]
_refine_ls_weighting_scheme calc
_refine_ls_wR_factor_ref 0.0116
_reflns_number_gt 27057
_reflns_number_total 29440
_reflns_threshold_expression I>4\s
_cod_data_source_file lb5001.cif
_cod_data_source_block PE
_cod_depositor_comments
;
 Marking atoms 'DUM0', 'DUM1', 'DUM2' and 'DUM3' as dummy atoms.

 Antanas Vaitkus,
 2017-02-19

 Adding the _atom_site_type_symbol data item.

 Antanas Vaitkus,
 2017-02-19
;
_cod_original_cell_volume 314.752
_cod_original_sg_symbol_H-M I-4
_cod_database_code 2100483
_cod_database_fobs_code 2100483

loop_
_symmetry_equiv_pos_site_id
_symmetry_equiv_pos_as_xyz
1 +X,+Y,+Z
2 -X,-Y,+Z
3 +Y,-X,-Z
4 -Y,+X,-Z
5 1/2+X,1/2+Y,1/2+Z
6 1/2-X,1/2-Y,1/2+Z
7 1/2+Y,1/2-X,1/2-Z
8 1/2-Y,1/2+X,1/2-Z

loop_
_atom_site_aniso_label
_atom_site_aniso_U_11
_atom_site_aniso_U_22
_atom_site_aniso_U_33
_atom_site_aniso_U_12
_atom_site_aniso_U_13
_atom_site_aniso_U_23
O(1) 0.00565(3) 0.00622(3) 0.01263(4) -0.00103(2) -0.00037(3) -0.00075(3)
C(1) 0.00455(3) 0.00455(3) 0.00549(6) 0.00000 0.00000 0.00000
C(2) 0.00639(3) 0.00626(3) 0.00688(3) -0.00093(2) 0.00079(3) 0.00032(3)

loop_
_atom_site_label
_atom_site_type_symbol
_atom_site_fract_x
_atom_site_fract_y
_atom_site_fract_z
_atom_site_U_iso_or_equiv
_atom_site_occupancy
_atom_site_calc_flag
O(1) O -0.31978(2) -0.24540(2) 0.01876(2) 0.008 1.0000 ?
C(1) C 0.00000 0.00000 0.00000 0.005 1.0000 ?
C(2) C -0.16021(2) -0.12529(2) 0.106800(10) 0.007 1.0000 ?
H(1) H -0.06946 -0.23630 0.18188 0.024(2) 1.0000 ?
H(2) H -0.24692 -0.01404 0.18196 0.025(2) 1.0000 ?
H(3) H -0.26608 -0.38641 -0.00055 0.021(2) 1.0000 ?
DUM0 . 1.00000 0.00000 0.00000 . . dum
DUM1 . 0.00000 1.00000 0.00000 . . dum
DUM2 . 0.14270 0.01660 -0.10640 . . dum
DUM3 . -0.01800 0.14110 -0.10740 . . dum

loop_
_geom_angle_atom_site_label_1
_geom_angle_atom_site_label_2
_geom_angle_atom_site_label_3
_geom_angle_site_symmetry_1
_geom_angle_site_symmetry_2
_geom_angle_site_symmetry_3
_geom_angle
_geom_angle_publ_flag
C(2) O(1) H(3) 1_555 1_555 1_555 108.960(13) yes
C(2) C(1) C(2) 1_555 1_555 2_555 107.522(9) yes
C(2) C(1) C(2) 1_555 1_555 3_555 110.454(5) yes
C(2) C(1) C(2) 1_555 1_555 4_555 110.454(5) yes
C(2) C(1) C(2) 2_555 1_555 3_555 110.454(5) yes
C(2) C(1) C(2) 2_555 1_555 4_555 110.454(5) yes
C(2) C(1) C(2) 3_555 1_555 4_555 107.522(9) yes
O(1) C(2) C(1) 1_555 1_555 1_555 112.152(10) yes
O(1) C(2) C(1) 1_555 1_555 2_555 112.152(10) yes
O(1) C(2) C(1) 1_555 1_555 3_555 112.152(10) yes
O(1) C(2) C(1) 1_555 1_555 4_555 112.152(10) yes
O(1) C(2) H(1) 1_555 1_555 1_555 109.681(11) yes
O(1) C(2) H(2) 1_555 1_555 1_555 107.530(10) yes
C(1) C(2) H(1) 1_555 1_555 1_555 109.560(8) yes
C(1) C(2) H(2) 1_555 1_555 1_555 110.596(8) yes
C(1) C(2) H(1) 2_555 1_555 1_555 109.560(8) yes
C(1) C(2) H(2) 2_555 1_555 1_555 110.596(8) yes
C(1) C(2) H(1) 3_555 1_555 1_555 109.560(8) yes
C(1) C(2) H(2) 3_555 1_555 1_555 110.596(8) yes
C(1) C(2) H(1) 4_555 1_555 1_555 109.560(8) yes
C(1) C(2) H(2) 4_555 1_555 1_555 110.596(8) yes
H(1) C(2) H(2) 1_555 1_555 1_555 107.180(11) yes

loop_
_geom_bond_atom_site_label_1
_geom_bond_atom_site_label_2
_geom_bond_site_symmetry_1
_geom_bond_site_symmetry_2
_geom_bond_distance
_geom_bond_publ_flag
O(1) C(2) 1_555 1_555 1.42731(18) yes
O(1) H(3) 1_555 1_555 0.93300(13) yes
C(1) C(2) 1_555 1_555 1.53481(11) yes
C(1) C(2) 1_555 2_555 1.53481(11) yes
C(1) C(2) 1_555 3_555 1.53481(11) yes
C(1) C(2) 1_555 4_555 1.53481(11) yes
C(2) H(1) 1_555 1_555 1.08100(12) yes
C(2) H(2) 1_555 1_555 1.07000(12) yes
